data_4324989
loop_
_publ_author_name
'Sara Dolci'
'Fabio Marchetti'
'Guido Pampaloni'
'Stefano Zacchini'

_publ_section_title
;
 C-N Bond-Forming Self-Condensation of Amide Promoted by MoCl5 at Room
 Temperature
;
_journal_name_full 'Inorganic Chemistry'
_journal_page_first 3846
_journal_page_last 3848
_journal_paper_doi 10.1021/ic2001199
_journal_volume 50
_journal_year 2011
_chemical_formula_sum 'C6 H14 Cl5 Mo N2 O2'
_chemical_formula_weight 419.38
_chemical_name_systematic
; 
 ? 
;
_space_group_IT_number 2
_symmetry_cell_setting triclinic
_symmetry_space_group_name_Hall '-P 1'
_symmetry_space_group_name_H-M 'P -1'
_atom_sites_solution_hydrogens geom
_atom_sites_solution_primary direct
_atom_sites_solution_secondary difmap
_audit_creation_method SHELXL-97
_cell_angle_alpha 97.499(3)
_cell_angle_beta 102.981(2)
_cell_angle_gamma 119.087(2)
_cell_formula_units_Z 2
_cell_length_a 8.7379(17)
_cell_length_b 8.912(3)
_cell_length_c 11.400(2)
_cell_measurement_temperature 100(2)
_cell_volume 725.4(3)
_computing_structure_refinement 'SHELXL-97 (Sheldrick, 1997)'
_computing_structure_solution 'SHELXS-97 (Sheldrick, 1990)'
_diffrn_ambient_temperature 100(2)
_diffrn_measured_fraction_theta_full 0.990
_diffrn_measured_fraction_theta_max 0.990
_diffrn_radiation_monochromator graphite
_diffrn_radiation_source 'fine-focus sealed tube'
_diffrn_radiation_type MoK\a
_diffrn_radiation_wavelength 0.71073
_diffrn_reflns_av_R_equivalents 0.0245
_diffrn_reflns_av_sigmaI/netI 0.0255
_diffrn_reflns_limit_h_max 11
_diffrn_reflns_limit_h_min -11
_diffrn_reflns_limit_k_max 11
_diffrn_reflns_limit_k_min -11
_diffrn_reflns_limit_l_max 14
_diffrn_reflns_limit_l_min -14
_diffrn_reflns_number 7984
_diffrn_reflns_theta_full 27.00
_diffrn_reflns_theta_max 27.00
_diffrn_reflns_theta_min 1.91
_exptl_absorpt_coefficient_mu 1.812
_exptl_absorpt_correction_T_max 0.7728
_exptl_absorpt_correction_T_min 0.6703
_exptl_absorpt_correction_type empirical
_exptl_crystal_colour bright-green
_exptl_crystal_density_diffrn 1.920
_exptl_crystal_description prism
_exptl_crystal_F_000 414
_exptl_crystal_size_max 0.24
_exptl_crystal_size_mid 0.21
_exptl_crystal_size_min 0.15
_refine_diff_density_max 1.364
_refine_diff_density_min -0.787
_refine_diff_density_rms 0.164
_refine_ls_extinction_method none
_refine_ls_goodness_of_fit_ref 1.132
_refine_ls_hydrogen_treatment constr
_refine_ls_matrix_type full
_refine_ls_number_parameters 146
_refine_ls_number_reflns 3144
_refine_ls_number_restraints 0
_refine_ls_restrained_S_all 1.132
_refine_ls_R_factor_all 0.0431
_refine_ls_R_factor_gt 0.0421
_refine_ls_shift/su_max 0.000
_refine_ls_shift/su_mean 0.000
_refine_ls_structure_factor_coef Fsqd
_refine_ls_weighting_details 'calc w=1/[\s^2^(Fo^2^)+(0.0584P)^2^+2.6593P] where P=(Fo^2^+2Fc^2^)/3'
_refine_ls_weighting_scheme calc
_refine_ls_wR_factor_gt 0.1126
_refine_ls_wR_factor_ref 0.1134
_reflns_number_gt 3068
_reflns_number_total 3144
_reflns_threshold_expression >2sigma(I)
_cod_data_source_file ic2001199_si_002.cif
_cod_data_source_block p-1
_cod_database_code 4324989

loop_
_symmetry_equiv_pos_as_xyz
'x, y, z'
'-x, -y, -z'

loop_
_atom_site_label
_atom_site_type_symbol
_atom_site_fract_x
_atom_site_fract_y
_atom_site_fract_z
_atom_site_U_iso_or_equiv
_atom_site_adp_type
_atom_site_occupancy
_atom_site_symmetry_multiplicity
_atom_site_calc_flag
_atom_site_refinement_flags
Mo1 Mo 0.78687(4) 0.54800(4) 0.73104(3) 0.01595(13) Uani 1 1 d .
Cl1 Cl 1.08994(13) 0.72390(13) 0.88770(9) 0.0210(2) Uani 1 1 d .
Cl2 Cl 0.66376(14) 0.41088(13) 0.88248(9) 0.0228(2) Uani 1 1 d .
Cl3 Cl 0.50701(13) 0.32813(13) 0.57094(9) 0.0235(2) Uani 1 1 d .
Cl4 Cl 0.93058(14) 0.63619(13) 0.57850(9) 0.0219(2) Uani 1 1 d .
O1 O 0.7383(4) 0.7060(4) 0.7537(3) 0.0217(6) Uani 1 1 d .
O2 O 0.8588(4) 0.3396(4) 0.7099(3) 0.0211(6) Uani 1 1 d .
C1 C 0.9369(5) 0.2969(5) 0.7923(4) 0.0192(7) Uani 1 1 d .
H1 H 0.9644 0.3523 0.8777 0.023 Uiso 1 1 calc R
N1 N 0.9834(5) 0.1792(5) 0.7676(3) 0.0199(7) Uani 1 1 d .
C2 C 0.9481(7) 0.0884(6) 0.6399(4) 0.0280(9) Uani 1 1 d .
H2A H 0.9931 0.0070 0.6418 0.042 Uiso 1 1 calc R
H2B H 1.0131 0.1772 0.5980 0.042 Uiso 1 1 calc R
H2C H 0.8144 0.0201 0.5940 0.042 Uiso 1 1 calc R
C3 C 1.0915(6) 0.1478(6) 0.8687(4) 0.0249(9) Uani 1 1 d .
H3A H 1.1133 0.0567 0.8329 0.037 Uiso 1 1 calc R
H3B H 1.0226 0.1062 0.9266 0.037 Uiso 1 1 calc R
H3C H 1.2109 0.2594 0.9142 0.037 Uiso 1 1 calc R
Cl5 Cl 0.44072(18) 0.97471(16) 0.64352(12) 0.0374(3) Uani 1 1 d .
C4 C 0.3668(7) 0.7709(6) 0.6634(5) 0.0309(10) Uani 1 1 d .
H4 H 0.2794 0.6693 0.5936 0.037 Uiso 1 1 calc R
N2 N 0.4220(5) 0.7465(5) 0.7668(4) 0.0281(8) Uani 1 1 d .
C5 C 0.3528(5) 0.5588(5) 0.7841(4) 0.0217(8) Uani 1 1 d .
H5A H 0.2762 0.4689 0.7024 0.033 Uiso 1 1 calc R
H5B H 0.2786 0.5382 0.8400 0.033 Uiso 1 1 calc R
H5C H 0.4594 0.5494 0.8209 0.033 Uiso 1 1 calc R
C6 C 0.5576(7) 0.8934(7) 0.8810(5) 0.0347(11) Uani 1 1 d .
H6A H 0.5801 0.8436 0.9500 0.052 Uiso 1 1 calc R
H6B H 0.5086 0.9673 0.9033 0.052 Uiso 1 1 calc R
H6C H 0.6744 0.9670 0.8658 0.052 Uiso 1 1 calc R

loop_
_atom_site_aniso_label
_atom_site_aniso_U_11
_atom_site_aniso_U_22
_atom_site_aniso_U_33
_atom_site_aniso_U_23
_atom_site_aniso_U_13
_atom_site_aniso_U_12
Mo1 0.01517(19) 0.01592(19) 0.01652(19) 0.00459(13) 0.00411(13) 0.00859(14)
Cl1 0.0182(4) 0.0211(5) 0.0192(4) 0.0021(4) 0.0019(3) 0.0098(4)
Cl2 0.0244(5) 0.0250(5) 0.0227(5) 0.0107(4) 0.0102(4) 0.0140(4)
Cl3 0.0191(4) 0.0203(5) 0.0235(5) 0.0054(4) 0.0003(4) 0.0081(4)
Cl4 0.0235(5) 0.0222(5) 0.0201(4) 0.0074(4) 0.0086(4) 0.0114(4)
O1 0.0197(14) 0.0208(14) 0.0243(14) 0.0069(11) 0.0071(11) 0.0105(12)
O2 0.0208(14) 0.0191(14) 0.0221(14) 0.0050(11) 0.0041(11) 0.0110(12)
C1 0.0167(17) 0.0180(18) 0.0208(18) 0.0056(15) 0.0055(15) 0.0080(15)
N1 0.0217(16) 0.0199(16) 0.0184(16) 0.0063(13) 0.0045(13) 0.0119(14)
C2 0.038(2) 0.026(2) 0.023(2) 0.0065(17) 0.0091(18) 0.021(2)
C3 0.029(2) 0.025(2) 0.024(2) 0.0083(17) 0.0040(17) 0.0184(18)
Cl5 0.0410(7) 0.0280(6) 0.0365(6) 0.0111(5) 0.0090(5) 0.0148(5)
C4 0.028(2) 0.026(2) 0.040(3) 0.0119(19) 0.014(2) 0.0134(19)
N2 0.0252(18) 0.032(2) 0.0286(19) 0.0069(16) 0.0113(16) 0.0163(17)
C5 0.0149(17) 0.0145(17) 0.032(2) 0.0031(15) 0.0174(16) 0.0020(15)
C6 0.026(2) 0.042(3) 0.027(2) -0.002(2) 0.0048(19) 0.016(2)

loop_
_atom_type_symbol
_atom_type_description
_atom_type_scat_dispersion_real
_atom_type_scat_dispersion_imag
_atom_type_scat_source
C C 0.0033 0.0016 'International Tables Vol C Tables 4.2.6.8 and 6.1.1.4'
H H 0.0000 0.0000 'International Tables Vol C Tables 4.2.6.8 and 6.1.1.4'
N N 0.0061 0.0033 'International Tables Vol C Tables 4.2.6.8 and 6.1.1.4'
O O 0.0106 0.0060 'International Tables Vol C Tables 4.2.6.8 and 6.1.1.4'
Cl Cl 0.1484 0.1585 'International Tables Vol C Tables 4.2.6.8 and 6.1.1.4'
Mo Mo -1.6832 0.6857 'International Tables Vol C Tables 4.2.6.8 and 6.1.1.4'

loop_
_geom_angle_atom_site_label_1
_geom_angle_atom_site_label_2
_geom_angle_atom_site_label_3
_geom_angle
O1 Mo1 O2 177.43(12)
O1 Mo1 Cl3 98.13(11)
O2 Mo1 Cl3 83.95(8)
O1 Mo1 Cl4 97.56(10)
O2 Mo1 Cl4 83.93(8)
Cl3 Mo1 Cl4 90.05(4)
O1 Mo1 Cl2 95.53(10)
O2 Mo1 Cl2 82.93(8)
Cl3 Mo1 Cl2 89.45(4)
Cl4 Mo1 Cl2 166.84(4)
O1 Mo1 Cl1 94.43(11)
O2 Mo1 Cl1 83.50(8)
Cl3 Mo1 Cl1 167.44(4)
Cl4 Mo1 Cl1 88.12(4)
Cl2 Mo1 Cl1 89.52(4)
C1 O2 Mo1 129.3(3)
O2 C1 N1 123.5(4)
O2 C1 H1 118.2
N1 C1 H1 118.2
C1 N1 C2 122.2(3)
C1 N1 C3 120.9(3)
C2 N1 C3 116.6(3)
N1 C2 H2A 109.5
N1 C2 H2B 109.5
H2A C2 H2B 109.5
N1 C2 H2C 109.5
H2A C2 H2C 109.5
H2B C2 H2C 109.5
N1 C3 H3A 109.5
N1 C3 H3B 109.5
H3A C3 H3B 109.5
N1 C3 H3C 109.5
H3A C3 H3C 109.5
H3B C3 H3C 109.5
N2 C4 Cl5 122.8(4)
N2 C4 H4 118.6
Cl5 C4 H4 118.6
C4 N2 C6 123.5(4)
C4 N2 C5 122.3(4)
C6 N2 C5 114.2(4)
N2 C5 H5A 109.5
N2 C5 H5B 109.5
H5A C5 H5B 109.5
N2 C5 H5C 109.5
H5A C5 H5C 109.5
H5B C5 H5C 109.5
N2 C6 H6A 109.5
N2 C6 H6B 109.5
H6A C6 H6B 109.5
N2 C6 H6C 109.5
H6A C6 H6C 109.5
H6B C6 H6C 109.5

loop_
_geom_bond_atom_site_label_1
_geom_bond_atom_site_label_2
_geom_bond_distance
Mo1 O1 1.662(3)
Mo1 O2 2.234(3)
Mo1 Cl3 2.3565(10)
Mo1 Cl4 2.3658(10)
Mo1 Cl2 2.3955(10)
Mo1 Cl1 2.4018(10)
O2 C1 1.246(5)
C1 N1 1.317(5)
C1 H1 0.9500
N1 C2 1.455(5)
N1 C3 1.467(5)
C2 H2A 0.9800
C2 H2B 0.9800
C2 H2C 0.9800
C3 H3A 0.9800
C3 H3B 0.9800
C3 H3C 0.9800
Cl5 C4 1.673(5)
C4 N2 1.259(6)
C4 H4 0.9500
N2 C6 1.472(6)
N2 C5 1.536(6)
C5 H5A 0.9800
C5 H5B 0.9800
C5 H5C 0.9800
C6 H6A 0.9800
C6 H6B 0.9800
C6 H6C 0.9800

loop_
_geom_torsion_atom_site_label_1
_geom_torsion_atom_site_label_2
_geom_torsion_atom_site_label_3
_geom_torsion_atom_site_label_4
_geom_torsion
O1 Mo1 O2 C1 5(3)
Cl3 Mo1 O2 C1 -138.5(3)
Cl4 Mo1 O2 C1 130.8(3)
Cl2 Mo1 O2 C1 -48.3(3)
Cl1 Mo1 O2 C1 42.0(3)
Mo1 O2 C1 N1 -175.1(3)
O2 C1 N1 C2 0.4(6)
O2 C1 N1 C3 173.9(4)
Cl5 C4 N2 C6 -0.4(7)
Cl5 C4 N2 C5 179.9(3)
